data_7720663
loop_
_publ_author_name
'Rezazgui, David'
'C&#xed;sa&#x159;ov&#xe1;, Ivana'
'&#x160;t&#x11b;pni&#x10d;ka, Petr'
'Schulz, Ji&#x159;&#xed;'

_publ_section_title
;
 Synthesis of hybrid phosphinoferrocene ligands bearing amine pendants and
 catalytic evaluation of their gold(I) complexes.
;
_journal_issue 13
_journal_name_full 'Dalton transactions (Cambridge, England : 2003)'
_journal_page_first 5397
_journal_page_last 5407
_journal_paper_doi 10.1039/d6dt00321d
_journal_volume 55
_journal_year 2026
_chemical_formula_moiety 'C26 H26 Fe N O P'
_chemical_formula_sum 'C26 H26 Fe N O P'
_chemical_formula_weight 455.30
_space_group_crystal_system orthorhombic
_space_group_IT_number 61
_space_group_name_Hall '-P 2ac 2ab'
_space_group_name_H-M_alt 'P b c a'
_atom_sites_solution_hydrogens geom
_atom_sites_solution_primary direct
_atom_sites_solution_secondary difmap
_audit_creation_method SHELXL-2017/1
_audit_update_record
;
2025-12-18 deposited with the CCDC.	2026-03-09 downloaded from the CCDC.
;
_cell_angle_alpha 90
_cell_angle_beta 90
_cell_angle_gamma 90
_cell_formula_units_Z 8
_cell_length_a 15.2006(17)
_cell_length_b 14.2552(14)
_cell_length_c 19.957(2)
_cell_measurement_reflns_used 9699
_cell_measurement_temperature 120(2)
_cell_measurement_theta_max 29.98
_cell_measurement_theta_min 2.21
_cell_volume 4324.4(8)
_computing_cell_refinement 'SAINT V8.40B (Bruker AXS LLC, 2019)'
_computing_data_collection 'Bruker Instrument Service vV6.2.15'
_computing_data_reduction 'SAINT V8.40B (Bruker AXS LLC, 2019)'
_computing_molecular_graphics 'PLATON (Spek, 2017)'
_computing_publication_material 'PLATON (Spek, 2017)'
_computing_structure_refinement 'SHELXL-2017 (Sheldrick, 2017)'
_computing_structure_solution 'SHELXT 2018 (Sheldrick, 2018)'
_diffrn_ambient_temperature 120(2)
_diffrn_measured_fraction_theta_full 0.998
_diffrn_measured_fraction_theta_max 0.999
_diffrn_measurement_device_type 'Bruker D8 VENTURE Kappa Duo'
_diffrn_measurement_method '\f and \w scans'
_diffrn_radiation_monochromator 'Quazar Mo multilayer optic'
_diffrn_radiation_source 'I\mS micro-focus sealed tube'
_diffrn_radiation_type MoK\a
_diffrn_radiation_wavelength 0.71073
_diffrn_reflns_av_R_equivalents 0.0332
_diffrn_reflns_av_unetI/netI 0.0096
_diffrn_reflns_Laue_measured_fraction_full 0.998
_diffrn_reflns_Laue_measured_fraction_max 0.999
_diffrn_reflns_limit_h_max 21
_diffrn_reflns_limit_h_min -21
_diffrn_reflns_limit_k_max 20
_diffrn_reflns_limit_k_min -20
_diffrn_reflns_limit_l_max 28
_diffrn_reflns_limit_l_min -28
_diffrn_reflns_number 243017
_diffrn_reflns_point_group_measured_fraction_full 0.998
_diffrn_reflns_point_group_measured_fraction_max 0.999
_diffrn_reflns_theta_full 25.242
_diffrn_reflns_theta_max 29.993
_diffrn_reflns_theta_min 2.209
_exptl_absorpt_coefficient_mu 0.789
_exptl_absorpt_correction_T_max 0.90
_exptl_absorpt_correction_T_min 0.84
_exptl_absorpt_correction_type multi-scan
_exptl_absorpt_process_details
;
Krause, L., Herbst-Irmer, R., Sheldrick, G. M., Stalke, D. (2015).
"Comparison of silver and molybdenum microfocus X-ray sources for
single-crystal structure determination"
J. Appl. Cryst. 48, 3-10.
;
_exptl_crystal_colour orange
_exptl_crystal_density_diffrn 1.399
_exptl_crystal_description prism
_exptl_crystal_F_000 1904
_exptl_crystal_size_max 0.29
_exptl_crystal_size_mid 0.20
_exptl_crystal_size_min 0.14
_refine_diff_density_max 0.437
_refine_diff_density_min -0.258
_refine_diff_density_rms 0.047
_refine_ls_extinction_method none
_refine_ls_goodness_of_fit_ref 1.058
_refine_ls_hydrogen_treatment constr
_refine_ls_matrix_type full
_refine_ls_number_parameters 302
_refine_ls_number_reflns 6300
_refine_ls_number_restraints 72
_refine_ls_restrained_S_all 1.067
_refine_ls_R_factor_all 0.0269
_refine_ls_R_factor_gt 0.0246
_refine_ls_shift/su_max 0.002
_refine_ls_shift/su_mean 0.000
_refine_ls_structure_factor_coef Fsqd
_refine_ls_weighting_details 'w=1/[\s^2^(Fo^2^)+(0.0311P)^2^+2.0303P] where P=(Fo^2^+2Fc^2^)/3'
_refine_ls_weighting_scheme calc
_refine_ls_wR_factor_gt 0.0654
_refine_ls_wR_factor_ref 0.0676
_reflns_Friedel_coverage 0.000
_reflns_number_gt 5895
_reflns_number_total 6300
_reflns_threshold_expression 'I > 2\s(I)'
_cod_data_source_file d6dt00321d3.cif
_cod_data_source_block dr501
_cod_depositor_comments 'Adding full bibliography for 7720642--7720664.cif.'
_cod_database_code 7720663
_shelx_shelxl_version_number 2017/1
_shelx_space_group_comment
;
The symmetry employed for this shelxl refinement is uniquely defined
by the following loop, which should always be used as a source of
symmetry information in preference to the above space-group names.
They are only intended as comments.
;
_shelx_estimated_absorpt_t_min 0.803
_shelx_estimated_absorpt_t_max 0.898

loop_
_space_group_symop_operation_xyz
'x, y, z'
'-x+1/2, -y, z+1/2'
'-x, y+1/2, -z+1/2'
'x+1/2, -y+1/2, -z'
'-x, -y, -z'
'x-1/2, y, -z-1/2'
'x, -y-1/2, z-1/2'
'-x-1/2, y-1/2, z'

loop_
_atom_site_label
_atom_site_type_symbol
_atom_site_fract_x
_atom_site_fract_y
_atom_site_fract_z
_atom_site_U_iso_or_equiv
_atom_site_adp_type
_atom_site_occupancy
_atom_site_site_symmetry_order
_atom_site_calc_flag
_atom_site_refinement_flags_posn
_atom_site_refinement_flags_adp
_atom_site_refinement_flags_occupancy
_atom_site_disorder_assembly
_atom_site_disorder_group
Fe1 Fe 0.77199(2) 0.69215(2) 0.67419(2) 0.01507(5) Uani 1 1 d . . . . .
P1 P 0.60687(2) 0.70608(2) 0.79435(2) 0.01655(6) Uani 1 1 d . . . . .
O1 O 0.46879(6) 0.82116(7) 0.54407(4) 0.0356(2) Uani 1 1 d . . . . .
N1 N 0.60504(6) 0.82235(6) 0.64318(4) 0.01932(16) Uani 1 1 d . . . . .
C1 C 0.68352(7) 0.80316(6) 0.67776(5) 0.01564(17) Uani 1 1 d . . . . .
C2 C 0.69256(6) 0.75867(6) 0.74284(4) 0.01528(16) Uani 1 1 d . . . . .
C3 C 0.78402(6) 0.76533(7) 0.76104(5) 0.01964(18) Uani 1 1 d . . . . .
H3 H 0.809221 0.742477 0.801424 0.024 Uiso 1 1 calc R U . . .
C4 C 0.83049(7) 0.81160(7) 0.70885(5) 0.02182(19) Uani 1 1 d . . . . .
H4 H 0.891639 0.825341 0.708457 0.026 Uiso 1 1 calc R U . . .
C5 C 0.76936(6) 0.83368(7) 0.65738(5) 0.01951(18) Uani 1 1 d . . . . .
H5 H 0.783086 0.863729 0.616194 0.023 Uiso 1 1 calc R U . . .
C6 C 0.72387(7) 0.56051(7) 0.65692(6) 0.0254(2) Uani 1 1 d . . . . .
H6 H 0.668263 0.537467 0.671111 0.030 Uiso 1 1 calc R U . . .
C7 C 0.80375(8) 0.55550(7) 0.69394(6) 0.0264(2) Uani 1 1 d . . . . .
H7 H 0.810952 0.528321 0.737055 0.032 Uiso 1 1 calc R U . . .
C8 C 0.87094(7) 0.59844(8) 0.65488(6) 0.0280(2) Uani 1 1 d . . . . .
H8 H 0.930905 0.605031 0.667435 0.034 Uiso 1 1 calc R U . . .
C9 C 0.83278(8) 0.62974(8) 0.59387(6) 0.0279(2) Uani 1 1 d . . . . .
H9 H 0.862593 0.660995 0.558484 0.033 Uiso 1 1 calc R U . . .
C10 C 0.74171(8) 0.60583(8) 0.59525(6) 0.0269(2) Uani 1 1 d . . . . .
H10 H 0.700196 0.618162 0.560771 0.032 Uiso 1 1 calc R U . . .
C11 C 0.56866(6) 0.80863(7) 0.84164(5) 0.01709(17) Uani 1 1 d . . . . .
C12 C 0.56417(7) 0.89658(7) 0.81081(5) 0.02058(18) Uani 1 1 d . . . . .
H12 H 0.588186 0.904809 0.767255 0.025 Uiso 1 1 calc R U . . .
C13 C 0.52482(7) 0.97233(8) 0.84328(6) 0.0265(2) Uani 1 1 d . . . . .
H13 H 0.521962 1.031699 0.821760 0.032 Uiso 1 1 calc R U . . .
C14 C 0.48975(8) 0.96109(9) 0.90713(6) 0.0291(2) Uani 1 1 d . . . . .
H14 H 0.463373 1.012792 0.929457 0.035 Uiso 1 1 calc R U . . .
C15 C 0.49345(7) 0.87395(9) 0.93812(6) 0.0278(2) Uani 1 1 d . . . . .
H15 H 0.469546 0.866153 0.981747 0.033 Uiso 1 1 calc R U . . .
C16 C 0.53191(7) 0.79810(8) 0.90566(5) 0.02255(19) Uani 1 1 d . . . . .
H16 H 0.533326 0.738564 0.927026 0.027 Uiso 1 1 calc R U . . .
C17 C 0.6683(3) 0.6339(2) 0.8529(2) 0.0188(7) Uani 0.528(14) 1 d G U P A 1
C18 C 0.7175(3) 0.6707(3) 0.90535(18) 0.0218(6) Uani 0.528(14) 1 d G U P A 1
H18 H 0.716054 0.736092 0.914389 0.026 Uiso 0.528(14) 1 calc R U P A 1
C19 C 0.7690(2) 0.6117(4) 0.94460(17) 0.0273(8) Uani 0.528(14) 1 d G U P A 1
H19 H 0.802705 0.636827 0.980455 0.033 Uiso 0.528(14) 1 calc R U P A 1
C20 C 0.7712(2) 0.5160(4) 0.9314(2) 0.0315(10) Uani 0.528(14) 1 d G U P A 1
H20 H 0.806378 0.475710 0.958194 0.038 Uiso 0.528(14) 1 calc R U P A 1
C21 C 0.7219(2) 0.4793(3) 0.8789(3) 0.0333(9) Uani 0.528(14) 1 d G U P A 1
H21 H 0.723399 0.413856 0.869867 0.040 Uiso 0.528(14) 1 calc R U P A 1
C22 C 0.6704(3) 0.5382(2) 0.8397(2) 0.0239(7) Uani 0.528(14) 1 d G U P A 1
H22 H 0.636747 0.513120 0.803800 0.029 Uiso 0.528(14) 1 calc R U P A 1
C17A C 0.6769(3) 0.6476(3) 0.8603(2) 0.0198(8) Uani 0.472(14) 1 d G U P A 2
C18A C 0.7231(3) 0.6947(4) 0.9102(2) 0.0209(7) Uani 0.472(14) 1 d G U P A 2
H18A H 0.718761 0.760959 0.913801 0.025 Uiso 0.472(14) 1 calc R U P A 2
C19A C 0.7755(2) 0.6447(5) 0.9547(2) 0.0282(9) Uani 0.472(14) 1 d G U P A 2
H19A H 0.806975 0.676876 0.988811 0.034 Uiso 0.472(14) 1 calc R U P A 2
C20A C 0.7817(2) 0.5477(5) 0.9494(3) 0.0374(11) Uani 0.472(14) 1 d G U P A 2
H20A H 0.817561 0.513597 0.979844 0.045 Uiso 0.472(14) 1 calc R U P A 2
C21A C 0.7356(3) 0.5007(4) 0.8995(3) 0.0398(11) Uani 0.472(14) 1 d G U P A 2
H21A H 0.739935 0.434398 0.895868 0.048 Uiso 0.472(14) 1 calc R U P A 2
C22A C 0.6832(3) 0.5506(3) 0.8550(3) 0.0311(8) Uani 0.472(14) 1 d G U P A 2
H22A H 0.651719 0.518479 0.820858 0.037 Uiso 0.472(14) 1 calc R U P A 2
C23 C 0.61741(8) 0.86528(7) 0.57722(5) 0.0252(2) Uani 1 1 d . . . . .
H23A H 0.645000 0.819399 0.546470 0.030 Uiso 1 1 calc R U . . .
H23B H 0.657212 0.919972 0.581198 0.030 Uiso 1 1 calc R U . . .
C24 C 0.53001(10) 0.89649(9) 0.54894(6) 0.0377(3) Uani 1 1 d . . . . .
H24A H 0.505073 0.946087 0.578001 0.045 Uiso 1 1 calc R U . . .
H24B H 0.539400 0.923754 0.503876 0.045 Uiso 1 1 calc R U . . .
C25 C 0.45600(8) 0.78163(11) 0.60890(6) 0.0358(3) Uani 1 1 d . . . . .
H25A H 0.413394 0.729274 0.605836 0.043 Uiso 1 1 calc R U . . .
H25B H 0.430951 0.829789 0.639121 0.043 Uiso 1 1 calc R U . . .
C26 C 0.54145(7) 0.74583(9) 0.63790(6) 0.0274(2) Uani 1 1 d . . . . .
H26A H 0.530627 0.718729 0.682826 0.033 Uiso 1 1 calc R U . . .
H26B H 0.565490 0.695785 0.608792 0.033 Uiso 1 1 calc R U . . .

loop_
_atom_site_aniso_label
_atom_site_aniso_U_11
_atom_site_aniso_U_22
_atom_site_aniso_U_33
_atom_site_aniso_U_23
_atom_site_aniso_U_13
_atom_site_aniso_U_12
Fe1 0.01479(7) 0.01293(7) 0.01749(7) -0.00158(4) 0.00219(4) -0.00039(4)
P1 0.01675(11) 0.01685(11) 0.01605(11) 0.00162(8) 0.00203(8) -0.00128(8)
O1 0.0374(5) 0.0501(5) 0.0193(4) -0.0004(3) -0.0083(3) 0.0125(4)
N1 0.0224(4) 0.0200(4) 0.0155(4) 0.0030(3) 0.0014(3) 0.0038(3)
C1 0.0180(4) 0.0123(4) 0.0166(4) -0.0005(3) 0.0029(3) 0.0002(3)
C2 0.0158(4) 0.0148(4) 0.0152(4) -0.0010(3) 0.0017(3) -0.0005(3)
C3 0.0173(4) 0.0228(5) 0.0188(4) -0.0039(3) 0.0003(3) -0.0019(3)
C4 0.0189(4) 0.0212(4) 0.0254(5) -0.0067(4) 0.0041(4) -0.0062(3)
C5 0.0229(5) 0.0140(4) 0.0216(4) -0.0009(3) 0.0072(3) -0.0034(3)
C6 0.0231(5) 0.0147(4) 0.0384(6) -0.0054(4) 0.0042(4) -0.0014(3)
C7 0.0289(5) 0.0169(4) 0.0333(5) 0.0016(4) 0.0017(4) 0.0062(4)
C8 0.0193(5) 0.0231(5) 0.0417(6) -0.0068(4) 0.0035(4) 0.0049(4)
C9 0.0328(6) 0.0222(5) 0.0286(5) -0.0073(4) 0.0122(4) 0.0007(4)
C10 0.0317(5) 0.0214(5) 0.0276(5) -0.0104(4) -0.0020(4) 0.0029(4)
C11 0.0132(4) 0.0209(4) 0.0171(4) -0.0008(3) 0.0006(3) -0.0005(3)
C12 0.0189(4) 0.0205(4) 0.0223(4) -0.0006(3) 0.0023(4) -0.0007(3)
C13 0.0256(5) 0.0215(5) 0.0325(5) -0.0030(4) 0.0028(4) 0.0020(4)
C14 0.0244(5) 0.0317(5) 0.0311(5) -0.0110(4) 0.0027(4) 0.0049(4)
C15 0.0230(5) 0.0398(6) 0.0207(5) -0.0049(4) 0.0044(4) 0.0026(4)
C16 0.0193(4) 0.0296(5) 0.0187(4) 0.0015(4) 0.0026(3) 0.0013(4)
C17 0.0171(11) 0.0258(14) 0.0136(10) 0.0032(10) 0.0010(8) 0.0003(11)
C18 0.0208(11) 0.0242(14) 0.0205(11) 0.0013(10) 0.0025(9) 0.0016(11)
C19 0.0221(11) 0.040(2) 0.0194(11) 0.0079(12) 0.0002(8) 0.0051(12)
C20 0.0289(13) 0.0364(19) 0.0291(16) 0.0167(14) 0.0054(11) 0.0111(12)
C21 0.0363(14) 0.0252(13) 0.0385(18) 0.0107(12) 0.0043(12) 0.0035(11)
C22 0.0272(12) 0.0174(11) 0.0272(14) 0.0061(10) -0.0005(10) -0.0008(9)
C17A 0.0203(15) 0.0138(11) 0.0254(16) 0.0078(11) 0.0064(11) 0.0011(10)
C18A 0.0206(12) 0.0253(15) 0.0169(12) 0.0052(11) 0.0006(9) 0.0018(12)
C19A 0.0215(12) 0.042(2) 0.0214(13) 0.0096(14) 0.0039(9) 0.0038(13)
C20A 0.0341(14) 0.044(2) 0.0344(19) 0.0187(18) 0.0014(13) 0.0062(16)
C21A 0.049(2) 0.0260(16) 0.044(2) 0.0143(16) -0.0006(17) 0.0091(15)
C22A 0.0381(18) 0.0266(15) 0.0286(17) 0.0033(13) 0.0012(13) -0.0011(13)
C23 0.0397(6) 0.0195(4) 0.0165(4) 0.0033(3) 0.0010(4) 0.0018(4)
C24 0.0582(8) 0.0318(6) 0.0232(5) 0.0034(4) -0.0097(5) 0.0156(6)
C25 0.0216(5) 0.0646(9) 0.0212(5) 0.0006(5) -0.0024(4) 0.0061(5)
C26 0.0198(4) 0.0376(6) 0.0246(5) 0.0095(4) -0.0036(4) -0.0042(4)

loop_
_atom_type_symbol
_atom_type_description
_atom_type_scat_dispersion_real
_atom_type_scat_dispersion_imag
_atom_type_scat_source
C C 0.0033 0.0016 'International Tables Vol C Tables 4.2.6.8 and 6.1.1.4'
H H 0.0000 0.0000 'International Tables Vol C Tables 4.2.6.8 and 6.1.1.4'
Fe Fe 0.3463 0.8444 'International Tables Vol C Tables 4.2.6.8 and 6.1.1.4'
N N 0.0061 0.0033 'International Tables Vol C Tables 4.2.6.8 and 6.1.1.4'
O O 0.0106 0.0060 'International Tables Vol C Tables 4.2.6.8 and 6.1.1.4'
P P 0.1023 0.0942 'International Tables Vol C Tables 4.2.6.8 and 6.1.1.4'

loop_
_geom_angle_atom_site_label_1
_geom_angle_atom_site_label_2
_geom_angle_atom_site_label_3
_geom_angle
_geom_angle_site_symmetry_1
_geom_angle_site_symmetry_3
_geom_angle_publ_flag
C3 Fe1 C4 40.83(4) . . ?
C3 Fe1 C6 130.38(5) . . ?
C4 Fe1 C6 168.23(5) . . ?
C3 Fe1 C7 107.67(5) . . ?
C4 Fe1 C7 128.77(5) . . ?
C6 Fe1 C7 40.74(5) . . ?
C3 Fe1 C5 68.60(4) . . ?
C4 Fe1 C5 40.67(4) . . ?
C6 Fe1 C5 150.58(5) . . ?
C7 Fe1 C5 167.31(4) . . ?
C3 Fe1 C8 115.43(5) . . ?
C4 Fe1 C8 106.73(5) . . ?
C6 Fe1 C8 68.42(4) . . ?
C7 Fe1 C8 40.69(5) . . ?
C5 Fe1 C8 128.81(4) . . ?
C3 Fe1 C10 169.61(5) . . ?
C4 Fe1 C10 149.12(5) . . ?
C6 Fe1 C10 40.47(5) . . ?
C7 Fe1 C10 68.26(5) . . ?
C5 Fe1 C10 117.47(5) . . ?
C8 Fe1 C10 68.23(5) . . ?
C3 Fe1 C9 148.03(5) . . ?
C4 Fe1 C9 115.47(4) . . ?
C6 Fe1 C9 68.37(5) . . ?
C7 Fe1 C9 68.38(5) . . ?
C5 Fe1 C9 107.95(4) . . ?
C8 Fe1 C9 40.53(5) . . ?
C10 Fe1 C9 40.66(5) . . ?
C3 Fe1 C2 41.24(4) . . ?
C4 Fe1 C2 69.24(4) . . ?
C6 Fe1 C2 108.99(4) . . ?
C7 Fe1 C2 116.69(4) . . ?
C5 Fe1 C2 69.10(4) . . ?
C8 Fe1 C2 148.95(5) . . ?
C10 Fe1 C2 131.00(4) . . ?
C9 Fe1 C2 169.63(5) . . ?
C3 Fe1 C1 68.77(4) . . ?
C4 Fe1 C1 68.60(4) . . ?
C6 Fe1 C1 118.26(4) . . ?
C7 Fe1 C1 150.63(4) . . ?
C5 Fe1 C1 40.70(4) . . ?
C8 Fe1 C1 168.07(4) . . ?
C10 Fe1 C1 109.75(4) . . ?
C9 Fe1 C1 130.40(4) . . ?
C2 Fe1 C1 41.10(3) . . ?
C17 P1 C2 103.23(16) . . ?
C17 P1 C11 106.46(14) . . ?
C2 P1 C11 100.88(4) . . ?
C2 P1 C17A 99.88(18) . . ?
C11 P1 C17A 99.90(16) . . ?
C24 O1 C25 108.99(9) . . ?
C1 N1 C26 116.86(8) . . ?
C1 N1 C23 114.46(9) . . ?
C26 N1 C23 109.41(8) . . ?
N1 C1 C5 125.03(9) . . ?
N1 C1 C2 127.21(8) . . ?
C5 C1 C2 107.47(9) . . ?
N1 C1 Fe1 132.91(7) . . ?
C5 C1 Fe1 68.44(6) . . ?
C2 C1 Fe1 68.70(5) . . ?
C3 C2 C1 106.75(8) . . ?
C3 C2 P1 125.13(7) . . ?
C1 C2 P1 128.11(7) . . ?
C3 C2 Fe1 68.39(5) . . ?
C1 C2 Fe1 70.20(5) . . ?
P1 C2 Fe1 127.29(5) . . ?
C4 C3 C2 109.01(9) . . ?
C4 C3 Fe1 69.98(6) . . ?
C2 C3 Fe1 70.37(5) . . ?
C4 C3 H3 125.5 . . ?
C2 C3 H3 125.5 . . ?
Fe1 C3 H3 125.7 . . ?
C5 C4 C3 107.93(9) . . ?
C5 C4 Fe1 69.81(6) . . ?
C3 C4 Fe1 69.19(6) . . ?
C5 C4 H4 126.0 . . ?
C3 C4 H4 126.0 . . ?
Fe1 C4 H4 126.5 . . ?
C4 C5 C1 108.83(9) . . ?
C4 C5 Fe1 69.52(6) . . ?
C1 C5 Fe1 70.86(5) . . ?
C4 C5 H5 125.6 . . ?
C1 C5 H5 125.6 . . ?
Fe1 C5 H5 125.6 . . ?
C10 C6 C7 108.10(10) . . ?
C10 C6 Fe1 70.07(6) . . ?
C7 C6 Fe1 69.70(6) . . ?
C10 C6 H6 126.0 . . ?
C7 C6 H6 126.0 . . ?
Fe1 C6 H6 125.9 . . ?
C8 C7 C6 107.84(11) . . ?
C8 C7 Fe1 69.77(6) . . ?
C6 C7 Fe1 69.56(6) . . ?
C8 C7 H7 126.1 . . ?
C6 C7 H7 126.1 . . ?
Fe1 C7 H7 126.2 . . ?
C9 C8 C7 108.15(10) . . ?
C9 C8 Fe1 69.92(6) . . ?
C7 C8 Fe1 69.55(6) . . ?
C9 C8 H8 125.9 . . ?
C7 C8 H8 125.9 . . ?
Fe1 C8 H8 126.2 . . ?
C8 C9 C10 107.74(10) . . ?
C8 C9 Fe1 69.55(6) . . ?
C10 C9 Fe1 69.61(6) . . ?
C8 C9 H9 126.1 . . ?
C10 C9 H9 126.1 . . ?
Fe1 C9 H9 126.3 . . ?
C6 C10 C9 108.16(10) . . ?
C6 C10 Fe1 69.46(6) . . ?
C9 C10 Fe1 69.73(6) . . ?
C6 C10 H10 125.9 . . ?
C9 C10 H10 125.9 . . ?
Fe1 C10 H10 126.5 . . ?
C12 C11 C16 118.52(9) . . ?
C12 C11 P1 120.24(7) . . ?
C16 C11 P1 120.63(8) . . ?
C13 C12 C11 120.72(10) . . ?
C13 C12 H12 119.6 . . ?
C11 C12 H12 119.6 . . ?
C14 C13 C12 120.08(11) . . ?
C14 C13 H13 120.0 . . ?
C12 C13 H13 120.0 . . ?
C15 C14 C13 119.71(10) . . ?
C15 C14 H14 120.1 . . ?
C13 C14 H14 120.1 . . ?
C14 C15 C16 120.37(10) . . ?
C14 C15 H15 119.8 . . ?
C16 C15 H15 119.8 . . ?
C15 C16 C11 120.60(10) . . ?
C15 C16 H16 119.7 . . ?
C11 C16 H16 119.7 . . ?
C18 C17 C22 120.0 . . ?
C18 C17 P1 123.27(16) . . ?
C22 C17 P1 116.51(16) . . ?
C19 C18 C17 120.0 . . ?
C19 C18 H18 120.0 . . ?
C17 C18 H18 120.0 . . ?
C18 C19 C20 120.0 . . ?
C18 C19 H19 120.0 . . ?
C20 C19 H19 120.0 . . ?
C21 C20 C19 120.0 . . ?
C21 C20 H20 120.0 . . ?
C19 C20 H20 120.0 . . ?
C20 C21 C22 120.0 . . ?
C20 C21 H21 120.0 . . ?
C22 C21 H21 120.0 . . ?
C21 C22 C17 120.0 . . ?
C21 C22 H22 120.0 . . ?
C17 C22 H22 120.0 . . ?
C18A C17A C22A 120.0 . . ?
C18A C17A P1 124.82(19) . . ?
C22A C17A P1 115.14(19) . . ?
C19A C18A C17A 120.0 . . ?
C19A C18A H18A 120.0 . . ?
C17A C18A H18A 120.0 . . ?
C18A C19A C20A 120.0 . . ?
C18A C19A H19A 120.0 . . ?
C20A C19A H19A 120.0 . . ?
C21A C20A C19A 120.0 . . ?
C21A C20A H20A 120.0 . . ?
C19A C20A H20A 120.0 . . ?
C20A C21A C22A 120.0 . . ?
C20A C21A H21A 120.0 . . ?
C22A C21A H21A 120.0 . . ?
C21A C22A C17A 120.0 . . ?
C21A C22A H22A 120.0 . . ?
C17A C22A H22A 120.0 . . ?
N1 C23 C24 110.25(10) . . ?
N1 C23 H23A 109.6 . . ?
C24 C23 H23A 109.6 . . ?
N1 C23 H23B 109.6 . . ?
C24 C23 H23B 109.6 . . ?
H23A C23 H23B 108.1 . . ?
O1 C24 C23 112.22(10) . . ?
O1 C24 H24A 109.2 . . ?
C23 C24 H24A 109.2 . . ?
O1 C24 H24B 109.2 . . ?
C23 C24 H24B 109.2 . . ?
H24A C24 H24B 107.9 . . ?
O1 C25 C26 111.36(10) . . ?
O1 C25 H25A 109.4 . . ?
C26 C25 H25A 109.4 . . ?
O1 C25 H25B 109.4 . . ?
C26 C25 H25B 109.4 . . ?
H25A C25 H25B 108.0 . . ?
N1 C26 C25 110.14(10) . . ?
N1 C26 H26A 109.6 . . ?
C25 C26 H26A 109.6 . . ?
N1 C26 H26B 109.6 . . ?
C25 C26 H26B 109.6 . . ?
H26A C26 H26B 108.1 . . ?

loop_
_geom_bond_atom_site_label_1
_geom_bond_atom_site_label_2
_geom_bond_distance
_geom_bond_site_symmetry_2
_geom_bond_publ_flag
Fe1 C3 2.0312(10) . ?
Fe1 C4 2.0417(10) . ?
Fe1 C6 2.0434(11) . ?
Fe1 C7 2.0452(11) . ?
Fe1 C5 2.0456(10) . ?
Fe1 C8 2.0482(11) . ?
Fe1 C10 2.0514(11) . ?
Fe1 C9 2.0530(11) . ?
Fe1 C2 2.0578(9) . ?
Fe1 C1 2.0780(9) . ?
P1 C17 1.815(2) . ?
P1 C2 1.8208(9) . ?
P1 C11 1.8344(10) . ?
P1 C17A 1.887(3) . ?
O1 C24 1.4242(18) . ?
O1 C25 1.4246(15) . ?
N1 C1 1.4051(13) . ?
N1 C26 1.4613(14) . ?
N1 C23 1.4638(13) . ?
C1 C5 1.4343(13) . ?
C1 C2 1.4518(12) . ?
C2 C3 1.4401(13) . ?
C3 C4 1.4207(14) . ?
C3 H3 0.9500 . ?
C4 C5 1.4205(15) . ?
C4 H4 0.9500 . ?
C5 H5 0.9500 . ?
C6 C10 1.4163(17) . ?
C6 C7 1.4231(17) . ?
C6 H6 0.9500 . ?
C7 C8 1.4230(16) . ?
C7 H7 0.9500 . ?
C8 C9 1.4207(18) . ?
C8 H8 0.9500 . ?
C9 C10 1.4259(17) . ?
C9 H9 0.9500 . ?
C10 H10 0.9500 . ?
C11 C12 1.3982(14) . ?
C11 C16 1.4025(14) . ?
C12 C13 1.3942(14) . ?
C12 H12 0.9500 . ?
C13 C14 1.3905(16) . ?
C13 H13 0.9500 . ?
C14 C15 1.3888(18) . ?
C14 H14 0.9500 . ?
C15 C16 1.3894(15) . ?
C15 H15 0.9500 . ?
C16 H16 0.9500 . ?
C17 C18 1.3900 . ?
C17 C22 1.3900 . ?
C18 C19 1.3900 . ?
C18 H18 0.9500 . ?
C19 C20 1.3900 . ?
C19 H19 0.9500 . ?
C20 C21 1.3900 . ?
C20 H20 0.9500 . ?
C21 C22 1.3900 . ?
C21 H21 0.9500 . ?
C22 H22 0.9500 . ?
C17A C18A 1.3900 . ?
C17A C22A 1.3900 . ?
C18A C19A 1.3900 . ?
C18A H18A 0.9500 . ?
C19A C20A 1.3900 . ?
C19A H19A 0.9500 . ?
C20A C21A 1.3900 . ?
C20A H20A 0.9500 . ?
C21A C22A 1.3900 . ?
C21A H21A 0.9500 . ?
C22A H22A 0.9500 . ?
C23 C24 1.5105(18) . ?
C23 H23A 0.9900 . ?
C23 H23B 0.9900 . ?
C24 H24A 0.9900 . ?
C24 H24B 0.9900 . ?
C25 C26 1.5108(16) . ?
C25 H25A 0.9900 . ?
C25 H25B 0.9900 . ?
C26 H26A 0.9900 . ?
C26 H26B 0.9900 . ?
